data_7708159
loop_
_publ_author_name
'Ye, Hua-Jian'
'Zhang, Tian'
'Huang, Shu-Yuan'
'Liu, Xiao-Ling'
'Chen, Wen-Bin'
'Zhang, Yi-Quan'
'Tang, Jinkui'
'Dong, Wen'

_publ_section_title
;
 Syntheses, structural modulation&#x00A0;and slow magnetic relaxation of
 three dysprosium(III) complexes with mononuclear, dinuclear and
 one-dimensional structures
;
_journal_name_full 'Dalton Transactions'
_journal_paper_doi 10.1039/D1DT02532E
_journal_year 2021
_chemical_formula_moiety 'C32 H28 Dy2 N10 O20, 5(H2 O), 2(C2 H3 N)'
_chemical_formula_sum 'C36 H44 Dy2 N12 O25'
_chemical_formula_weight 1369.83
_space_group_crystal_system triclinic
_space_group_IT_number 2
_space_group_name_Hall '-P 1'
_space_group_name_H-M_alt 'P -1'
_atom_sites_solution_hydrogens mixed
_atom_sites_solution_primary dual
_audit_creation_date 2021-08-25
_audit_creation_method
;
Olex2 1.3
(compiled 2020.07.31 svn.rc2a77460 for OlexSys, GUI svn.r6145)
;
_audit_update_record
;
2021-08-26 deposited with the CCDC.	2021-08-30 downloaded from the CCDC.
;
_cell_angle_alpha 103.705(2)
_cell_angle_beta 90.636(2)
_cell_angle_gamma 106.159(2)
_cell_formula_units_Z 1
_cell_length_a 9.6507(3)
_cell_length_b 11.3380(2)
_cell_length_c 11.8034(4)
_cell_measurement_reflns_used 9688
_cell_measurement_temperature 105.88(10)
_cell_measurement_theta_max 75.7670
_cell_measurement_theta_min 3.8760
_cell_volume 1201.07(6)
_computing_cell_refinement 'CrysAlisPro 1.171.40.59a (Rigaku OD, 2019)'
_computing_data_collection 'CrysAlisPro 1.171.40.59a (Rigaku OD, 2019)'
_computing_data_reduction 'CrysAlisPro 1.171.40.59a (Rigaku OD, 2019)'
_computing_molecular_graphics 'Olex2 1.3 (Dolomanov et al., 2009)'
_computing_publication_material 'Olex2 1.3 (Dolomanov et al., 2009)'
_computing_structure_refinement 'SHELXL 2018/3 (Sheldrick, 2015)'
_computing_structure_solution 'SHELXT 2018/2 (Sheldrick, 2018)'
_diffrn_ambient_environment N~2~
_diffrn_ambient_temperature 105.88(10)
_diffrn_detector 'Hybrid Pixel Array Detector'
_diffrn_detector_area_resol_mean 10.0000
_diffrn_detector_type HyPix
_diffrn_measured_fraction_theta_full 0.999
_diffrn_measured_fraction_theta_max 0.957
_diffrn_measurement_details
;
List of Runs (angles in degrees, time in seconds):

  # Type    Start    End  Width  t~exp~   \w     \q     \k     \f   Frames
#--------------------------------------------------------------------------
  1  \w     24.00 117.00   0.50    0.05    --   45.87  77.00 -90.00  186
  2  \w     92.00 119.00   0.50    0.05    --   45.87  77.00-150.00   54
  3  \w     69.00  94.00   0.50    0.05    --   45.87 142.00-101.00   50
  4  \w     24.00  87.00   0.50    0.05    --   45.87  77.00-150.00  126
  5  \w     90.00 178.00   0.50    0.05    --  106.06  15.00 -30.00  176
  6  \w    117.00 164.00   0.50    0.05    --  106.06  45.00   0.00   94
  7  \w     95.00 120.00   0.50    0.05    --  106.06 142.00-101.00   50
  8  \w     85.00 128.00   0.50    0.05    --  106.06 127.00  88.00   86
  9  \w     37.00  73.00   0.50    0.05    --  106.06 -61.00-150.00   72
 10  \w     68.00 102.00   0.50    0.05    --  106.06 -94.00-150.00   68
 11  \w     92.00 123.00   0.50    0.05    --  106.06-142.00-157.00   62
 12  \w     55.00 111.00   0.50    0.05    --  106.06-125.00-120.00  112
 13  \w     58.00 112.00   0.50    0.05    --  106.06-125.00 -30.00  108
 14  \w     71.00  97.00   0.50    0.05    --  106.06 -94.00  30.00   52
 15  \w     46.00 112.00   0.50    0.05    --  106.06-127.00  12.00  132
 16  \w     53.00  93.00   0.50    0.05    --   45.87-127.00  12.00   80
 17  \w     36.00 111.00   0.50    0.05    --  106.06-125.00  30.00  150
 18  \w     34.00  66.00   0.50    0.05    --  106.06 -94.00  30.00   64
 19  \w     33.00  69.00   0.50    0.05    --  106.06 -61.00  30.00   72
 20  \w     34.00  73.00   0.50    0.05    --  106.06 -61.00 150.00   78
 21  \w     40.00  73.00   0.50    0.05    --  106.06 -61.00-120.00   66
 22  \w     33.00  67.00   0.50    0.05    --  106.06 -77.00-150.00   68
 23  \w     47.00  87.00   0.50    0.05    --  106.06-142.00-157.00   80
 24  \w     35.00 100.00   0.50    0.05    --   45.87-142.00-157.00  130
 25  \w    -55.00 -29.00   0.50    0.05    -- -102.00  61.00 120.00   52
 26  \w    -68.00 -30.00   0.50    0.05    -- -102.00  61.00  60.00   76
 27  \w    -88.00 -38.00   0.50    0.05    --  -45.87 127.00  88.00  100
 28  \w    -63.00 -31.00   0.50    0.05    -- -102.00  61.00-150.00   64
 29  \w    -86.00 -61.00   0.50    0.05    --  -45.87 142.00-101.00   50
 30  \w   -124.00 -98.00   0.50    0.05    -- -102.00 142.00-101.00   52
 31  \w   -111.00 -35.00   0.50    0.05    -- -102.00 127.00  88.00  152
 32  \w    -97.00 -29.00   0.50    0.05    -- -102.00  77.00 120.00  136
 33  \w   -141.00 -93.00   0.50    0.05    -- -102.00 -30.00  60.00   96
 34  \w   -104.00 -78.00   0.50    0.05    --  -45.87-127.00  12.00   52
 35  \w   -101.00 -76.00   0.50    0.05    --  -45.87-125.00  30.00   50
 36  \w   -111.00 -86.00   0.50    0.05    --  -45.87-125.00  90.00   50
 37  \w   -110.00 -85.00   0.50    0.05    -- -102.00-127.00  12.00   50
 38  \w   -145.00-112.00   0.50    0.05    -- -102.00 -77.00 -60.00   66
 39  \w   -117.00 -63.00   0.50    0.05    --  -45.87-142.00-157.00  108
 40  \w   -142.00-116.00   0.50    0.05    -- -102.00-142.00-157.00   52
 41  \w   -172.00 -29.00   0.50    0.05    -- -102.00   0.00-180.00  286
;
_diffrn_measurement_device 'four-circle diffractometer'
_diffrn_measurement_device_type 'XtaLAB Synergy R, DW system, HyPix'
_diffrn_measurement_method '\w scans'
_diffrn_orient_matrix_type 'CrysAlisPro convention (1999,Acta A55,543-557)'
_diffrn_orient_matrix_UB_11 0.1133099000
_diffrn_orient_matrix_UB_12 -0.0130545000
_diffrn_orient_matrix_UB_13 0.0855329000
_diffrn_orient_matrix_UB_21 -0.0819719000
_diffrn_orient_matrix_UB_22 0.0481737000
_diffrn_orient_matrix_UB_23 0.1039214000
_diffrn_orient_matrix_UB_31 -0.0908461000
_diffrn_orient_matrix_UB_32 -0.1373102000
_diffrn_orient_matrix_UB_33 -0.0075151000
_diffrn_radiation_monochromator mirror
_diffrn_radiation_probe x-ray
_diffrn_radiation_type 'Cu K\a'
_diffrn_radiation_wavelength 1.54184
_diffrn_reflns_av_R_equivalents 0.0604
_diffrn_reflns_av_unetI/netI 0.0519
_diffrn_reflns_Laue_measured_fraction_full 0.999
_diffrn_reflns_Laue_measured_fraction_max 0.957
_diffrn_reflns_limit_h_max 12
_diffrn_reflns_limit_h_min -12
_diffrn_reflns_limit_k_max 11
_diffrn_reflns_limit_k_min -14
_diffrn_reflns_limit_l_max 14
_diffrn_reflns_limit_l_min -14
_diffrn_reflns_number 14773
_diffrn_reflns_point_group_measured_fraction_full 0.999
_diffrn_reflns_point_group_measured_fraction_max 0.957
_diffrn_reflns_theta_full 67.684
_diffrn_reflns_theta_max 76.391
_diffrn_reflns_theta_min 3.868
_diffrn_source 'Rotating-anode X-ray tube'
_diffrn_source_type 'Rigaku (Cu) X-ray Source'
_exptl_absorpt_coefficient_mu 17.346
_exptl_absorpt_correction_T_max 1.00000
_exptl_absorpt_correction_T_min 0.17858
_exptl_absorpt_correction_type empirical
_exptl_absorpt_process_details
;
CrysAlisPro 1.171.40.59a (Rigaku Oxford Diffraction, 2019)
Empirical absorption correction using spherical harmonics,
 implemented in SCALE3 ABSPACK scaling algorithm.
;
_exptl_crystal_colour orange
_exptl_crystal_colour_primary orange
_exptl_crystal_density_diffrn 1.894
_exptl_crystal_description block
_exptl_crystal_F_000 676
_exptl_crystal_size_max 0.287
_exptl_crystal_size_mid 0.199
_exptl_crystal_size_min 0.092
_refine_diff_density_max 2.654
_refine_diff_density_min -1.277
_refine_diff_density_rms 0.147
_refine_ls_extinction_method none
_refine_ls_goodness_of_fit_ref 1.077
_refine_ls_hydrogen_treatment constr
_refine_ls_matrix_type full
_refine_ls_number_parameters 350
_refine_ls_number_reflns 4814
_refine_ls_number_restraints 4
_refine_ls_restrained_S_all 1.080
_refine_ls_R_factor_all 0.0438
_refine_ls_R_factor_gt 0.0419
_refine_ls_shift/su_max 0.001
_refine_ls_shift/su_mean 0.000
_refine_ls_structure_factor_coef Fsqd
_refine_ls_weighting_details 'w=1/[\s^2^(Fo^2^)+(0.0827P)^2^] where P=(Fo^2^+2Fc^2^)/3'
_refine_ls_weighting_scheme calc
_refine_ls_wR_factor_gt 0.1138
_refine_ls_wR_factor_ref 0.1150
_reflns_Friedel_coverage 0.000
_reflns_number_gt 4539
_reflns_number_total 4814
_reflns_threshold_expression 'I > 2\s(I)'
_cod_data_source_file d1dt02532e2.cif
_cod_data_source_block exp_646
_cod_database_code 7708159
_shelx_shelxl_version_number 2018/3
_chemical_oxdiff_formula 'C H O N Dy'
_shelx_space_group_comment
;
The symmetry employed for this shelxl refinement is uniquely defined
by the following loop, which should always be used as a source of
symmetry information in preference to the above space-group names.
They are only intended as comments.
;
_reflns_odcompleteness_completeness 99.98
_reflns_odcompleteness_iscentric 1
_reflns_odcompleteness_theta 66.97
_olex2_refinement_description
;
1. Fixed Uiso
 At 1.2 times of:
  All C(H) groups, {H9A,H9B} of O9, H13B of O13, All N(H) groups
 At 1.5 times of:
  All C(H,H,H) groups, H8 of O8, H5 of O5, {H10A,H10B} of O10, H1 of O1,
  {H11A,H11B} of O11, {H12A,H12B} of O12, H13A of O13
2. Restrained distances
 O9-H9B
 0.85 with sigma of 0.02
 H10B-H9B
 3 with sigma of 0.02
 H9B-H9A
 1.38 with sigma of 0.02
 O10-H9B
 3 with sigma of 0.02
3. Others
 Fixed Sof: O11(0.5) H11A(0.5) H11B(0.5)
4.a Riding coordinates:
 O9(H9A,H9B), O10(H10A,H10B), O12(H12A,H12B), O13(H13A,H13B)
4.b Free rotating group:
 O11(H11A,H11B)
4.c Aromatic/amide H refined with riding coordinates:
 N5(H5A), C4(H4), C5(H5B), C9(H9), C13(H13), C14(H14), C15(H15)
4.d Idealised Me refined as rotating group:
 C17(H17A,H17B,H17C)
4.e Idealised tetrahedral OH refined as rotating group:
 O1(H1), O5(H5), O8(H8)
;
_olex2_submission_special_instructions 'No special instructions were received'
_oxdiff_exptl_absorpt_empirical_details
;
Empirical correction (ABSPACK) includes:
- Absorption correction using spherical harmonics
- Frame scaling
;
_oxdiff_exptl_absorpt_empirical_full_max 4.136
_oxdiff_exptl_absorpt_empirical_full_min 0.448

loop_
_space_group_symop_operation_xyz
'x, y, z'
'-x, -y, -z'

loop_
_atom_site_label
_atom_site_type_symbol
_atom_site_fract_x
_atom_site_fract_y
_atom_site_fract_z
_atom_site_U_iso_or_equiv
_atom_site_adp_type
_atom_site_occupancy
_atom_site_site_symmetry_order
_atom_site_calc_flag
_atom_site_refinement_flags_posn
_atom_site_refinement_flags_adp
_atom_site_refinement_flags_occupancy
_atom_site_disorder_assembly
_atom_site_disorder_group
Dy1 Dy 0.58058(2) 0.67669(2) 0.55479(2) 0.01613(11) Uani 1 1 d . . . . .
O1 O 1.1277(3) 0.5828(3) 0.6901(3) 0.0241(6) Uani 1 1 d . . . . .
H1 H 1.138079 0.641636 0.658741 0.036 Uiso 1 1 calc R U . . .
O2 O 1.0580(3) 0.7241(3) 0.5846(3) 0.0228(6) Uani 1 1 d . . . . .
O3 O 0.8282(3) 0.7182(3) 0.5600(3) 0.0210(6) Uani 1 1 d . . . . .
O4 O 0.6359(3) 0.4805(3) 0.5318(2) 0.0166(5) Uani 1 1 d . . . . .
O5 O 0.5347(4) 0.2952(3) 0.0808(3) 0.0322(8) Uani 1 1 d . . . . .
H5 H 0.488583 0.306309 0.138334 0.048 Uiso 1 1 calc R U . . .
O6 O 0.5132(3) 0.4145(3) 0.2883(2) 0.0212(6) Uani 1 1 d . . . . .
O7 O 0.6308(3) 0.6204(3) 0.3541(3) 0.0212(6) Uani 1 1 d . . . . .
O8 O 0.7508(5) 0.7474(3) 0.2148(3) 0.0355(8) Uani 1 1 d . . . . .
H8 H 0.719810 0.733819 0.276346 0.053 Uiso 1 1 calc R U . . .
O9 O 0.4028(3) 0.7742(3) 0.6521(3) 0.0220(6) Uani 1 1 d D . . . .
H9A H 0.405045 0.842451 0.633099 0.026 Uiso 1 1 d DR U . . .
H9B H 0.356075 0.753031 0.702059 0.026 Uiso 1 1 d DR U . . .
O10 O 0.6852(3) 0.8216(3) 0.7425(3) 0.0266(7) Uani 1 1 d D . . . .
H10A H 0.766534 0.818259 0.767930 0.040 Uiso 1 1 d R U . . .
H10B H 0.661944 0.881309 0.781440 0.040 Uiso 1 1 d DR U . . .
N1 N 0.5788(4) 0.2612(3) 0.5871(3) 0.0179(7) Uani 1 1 d . . . . .
N2 N 0.5411(4) 0.1578(3) 0.6226(3) 0.0190(7) Uani 1 1 d . . . . .
N3 N 0.3244(4) 0.1161(3) 0.4951(3) 0.0201(7) Uani 1 1 d . . . . .
N4 N 0.3346(4) -0.0184(3) 0.6063(3) 0.0195(7) Uani 1 1 d . . . . .
N5 N 0.2061(4) -0.0575(3) 0.5411(3) 0.0214(7) Uani 1 1 d . . . . .
H5A H 0.137424 -0.124678 0.541505 0.026 Uiso 1 1 calc R U . . .
C1 C 0.9226(5) 0.6696(4) 0.5832(4) 0.0191(8) Uani 1 1 d . . . . .
C2 C 0.8840(4) 0.5452(4) 0.6148(3) 0.0171(8) Uani 1 1 d . . . . .
C3 C 0.9909(5) 0.5105(4) 0.6701(4) 0.0205(8) Uani 1 1 d . . . . .
C4 C 0.9578(5) 0.3978(4) 0.7097(4) 0.0216(8) Uani 1 1 d . . . . .
H4 H 1.028209 0.380255 0.751992 0.026 Uiso 1 1 calc R U . . .
C5 C 0.8219(5) 0.3155(4) 0.6854(4) 0.0213(8) Uani 1 1 d . . . . .
H5B H 0.800197 0.241071 0.710385 0.026 Uiso 1 1 calc R U . . .
C6 C 0.7136(4) 0.3421(4) 0.6225(4) 0.0184(8) Uani 1 1 d . . . . .
C7 C 0.7410(4) 0.4589(4) 0.5873(3) 0.0163(7) Uani 1 1 d . . . . .
C8 C 0.4018(4) 0.0863(4) 0.5753(4) 0.0184(8) Uani 1 1 d . . . . .
C9 C 0.2013(5) 0.0233(4) 0.4763(4) 0.0219(8) Uani 1 1 d . . . . .
H9 H 0.123221 0.015489 0.425372 0.026 Uiso 1 1 calc R U . . .
C10 C 0.5929(4) 0.5182(4) 0.2731(4) 0.0198(8) Uani 1 1 d . . . . .
C11 C 0.6421(5) 0.5215(4) 0.1552(4) 0.0222(9) Uani 1 1 d . . . . .
C12 C 0.7196(5) 0.6357(5) 0.1308(4) 0.0279(10) Uani 1 1 d . . . . .
C13 C 0.7642(6) 0.6391(5) 0.0199(4) 0.0342(11) Uani 1 1 d . . . . .
H13 H 0.813745 0.715639 0.003921 0.041 Uiso 1 1 calc R U . . .
C14 C 0.7336(6) 0.5268(5) -0.0667(4) 0.0333(11) Uani 1 1 d . . . . .
H14 H 0.765009 0.528907 -0.140628 0.040 Uiso 1 1 calc R U . . .
C15 C 0.6584(6) 0.4124(5) -0.0470(4) 0.0326(11) Uani 1 1 d . . . . .
H15 H 0.638998 0.338145 -0.106382 0.039 Uiso 1 1 calc R U . . .
C16 C 0.6117(5) 0.4099(5) 0.0645(4) 0.0274(10) Uani 1 1 d . . . . .
O11 O 1.0230(8) 0.9147(8) 0.2345(7) 0.0390(17) Uani 0.5 1 d G . P . .
H11A H 0.944553 0.854712 0.216993 0.059 Uiso 0.5 1 d G U P . .
H11B H 1.009712 0.981631 0.221709 0.059 Uiso 0.5 1 d G U P . .
O12 O 0.6166(5) 0.0432(4) 0.8059(4) 0.0492(10) Uani 1 1 d . . . . .
H12A H 0.603706 0.091684 0.764885 0.074 Uiso 1 1 d R U . . .
H12B H 0.543966 0.032164 0.851665 0.074 Uiso 1 1 d R U . . .
O13 O 0.3659(6) 0.0818(4) 0.9044(4) 0.0547(11) Uani 1 1 d . . . . .
H13A H 0.315773 0.098194 0.853780 0.082 Uiso 1 1 d R U . . .
H13B H 0.415443 0.147004 0.952470 0.066 Uiso 1 1 d R U . . .
N6 N 1.0300(6) 0.1401(7) 0.1491(5) 0.0573(15) Uani 1 1 d . . . . .
C17 C 0.8378(10) 0.1974(11) 0.0386(7) 0.086(3) Uani 1 1 d . . . . .
H17A H 0.823969 0.149028 -0.041388 0.130 Uiso 1 1 calc R U . . .
H17B H 0.868720 0.286274 0.041312 0.130 Uiso 1 1 calc R U . . .
H17C H 0.748226 0.177970 0.074549 0.130 Uiso 1 1 calc R U . . .
C18 C 0.9471(7) 0.1658(8) 0.1011(5) 0.0562(18) Uani 1 1 d . . . . .

loop_
_atom_site_aniso_label
_atom_site_aniso_U_11
_atom_site_aniso_U_22
_atom_site_aniso_U_33
_atom_site_aniso_U_23
_atom_site_aniso_U_13
_atom_site_aniso_U_12
Dy1 0.01824(15) 0.01326(15) 0.01688(15) 0.00429(9) 0.00169(9) 0.00410(10)
O1 0.0192(15) 0.0227(15) 0.0305(17) 0.0115(13) -0.0014(12) 0.0024(12)
O2 0.0190(15) 0.0189(14) 0.0311(16) 0.0110(12) 0.0024(12) 0.0022(12)
O3 0.0167(14) 0.0185(14) 0.0286(16) 0.0092(12) 0.0015(11) 0.0036(11)
O4 0.0187(14) 0.0147(13) 0.0175(13) 0.0030(10) 0.0013(10) 0.0072(11)
O5 0.045(2) 0.0260(17) 0.0245(17) 0.0038(13) 0.0078(15) 0.0107(15)
O6 0.0283(16) 0.0202(14) 0.0169(14) 0.0054(11) 0.0044(11) 0.0090(12)
O7 0.0249(15) 0.0178(14) 0.0208(15) 0.0046(11) 0.0032(11) 0.0064(12)
O8 0.053(2) 0.0244(17) 0.0271(18) 0.0093(14) 0.0136(16) 0.0056(16)
O9 0.0275(16) 0.0212(14) 0.0221(15) 0.0098(12) 0.0076(12) 0.0106(12)
O10 0.0295(17) 0.0246(15) 0.0246(16) -0.0001(12) -0.0012(12) 0.0116(13)
N1 0.0196(17) 0.0150(16) 0.0180(17) 0.0027(13) 0.0026(13) 0.0043(13)
N2 0.0199(17) 0.0161(16) 0.0212(17) 0.0061(13) 0.0038(13) 0.0042(13)
N3 0.0213(17) 0.0152(16) 0.0258(18) 0.0070(14) 0.0000(14) 0.0071(14)
N4 0.0185(17) 0.0157(16) 0.0255(18) 0.0066(14) 0.0036(14) 0.0055(13)
N5 0.0174(17) 0.0186(17) 0.0285(19) 0.0098(14) 0.0023(14) 0.0025(14)
C1 0.021(2) 0.0163(19) 0.0186(19) 0.0035(15) 0.0047(15) 0.0039(16)
C2 0.0189(19) 0.0160(18) 0.0169(19) 0.0039(15) 0.0023(14) 0.0060(15)
C3 0.021(2) 0.019(2) 0.020(2) 0.0040(15) 0.0029(15) 0.0027(16)
C4 0.022(2) 0.023(2) 0.021(2) 0.0090(16) 0.0000(15) 0.0071(17)
C5 0.024(2) 0.020(2) 0.021(2) 0.0071(16) 0.0019(16) 0.0069(17)
C6 0.019(2) 0.0170(18) 0.020(2) 0.0067(15) 0.0046(15) 0.0042(15)
C7 0.0181(19) 0.0171(18) 0.0133(18) 0.0033(14) 0.0035(14) 0.0049(15)
C8 0.0189(19) 0.0184(19) 0.0190(19) 0.0056(15) 0.0058(15) 0.0060(16)
C9 0.020(2) 0.0180(19) 0.027(2) 0.0062(17) 0.0038(16) 0.0037(16)
C10 0.019(2) 0.024(2) 0.020(2) 0.0087(16) 0.0037(15) 0.0095(17)
C11 0.025(2) 0.026(2) 0.020(2) 0.0094(17) 0.0069(16) 0.0122(18)
C12 0.033(2) 0.029(2) 0.024(2) 0.0060(19) 0.0041(18) 0.013(2)
C13 0.043(3) 0.034(3) 0.030(3) 0.018(2) 0.014(2) 0.010(2)
C14 0.041(3) 0.043(3) 0.021(2) 0.012(2) 0.013(2) 0.017(2)
C15 0.044(3) 0.039(3) 0.018(2) 0.0056(19) 0.0096(19) 0.020(2)
C16 0.033(2) 0.029(2) 0.023(2) 0.0094(18) 0.0052(18) 0.011(2)
O11 0.030(4) 0.040(4) 0.043(4) 0.020(3) -0.006(3) -0.004(3)
O12 0.066(3) 0.036(2) 0.049(2) 0.0064(18) 0.001(2) 0.024(2)
O13 0.076(3) 0.047(2) 0.035(2) -0.0031(18) -0.005(2) 0.020(2)
N6 0.039(3) 0.087(4) 0.047(3) 0.019(3) -0.002(2) 0.018(3)
C17 0.070(5) 0.140(9) 0.051(4) -0.008(5) -0.020(4) 0.061(6)
C18 0.033(3) 0.091(5) 0.036(3) 0.003(3) 0.003(2) 0.015(3)

loop_
_atom_type_symbol
_atom_type_description
_atom_type_scat_dispersion_real
_atom_type_scat_dispersion_imag
_atom_type_scat_source
C C 0.0181 0.0091 'International Tables Vol C Tables 4.2.6.8 and 6.1.1.4'
H H 0.0000 0.0000 'International Tables Vol C Tables 4.2.6.8 and 6.1.1.4'
Dy Dy -9.8046 9.8477 'International Tables Vol C Tables 4.2.6.8 and 6.1.1.4'
N N 0.0311 0.0180 'International Tables Vol C Tables 4.2.6.8 and 6.1.1.4'
O O 0.0492 0.0322 'International Tables Vol C Tables 4.2.6.8 and 6.1.1.4'

loop_
_exptl_crystal_face_index_h
_exptl_crystal_face_index_k
_exptl_crystal_face_index_l
_exptl_crystal_face_perp_dist
-2 -6 1 0.1294
-1 -3 7 0.0915
1 0 7 0.0496
0 0 -7 0.0325
0 0 7 0.0548
6 0 2 0.1026
1 -7 3 0.1193
-3 -3 6 0.1163
-5 -2 -1 0.1179
-4 6 -4 0.0805
3 5 -1 0.1453
2 6 -1 0.1447
3 5 -5 0.1302
-2 2 6 0.0556
2 -3 -6 0.0545
0 -6 -3 0.0998
-6 0 0 0.1071
5 -5 4 0.0818

loop_
_geom_angle_atom_site_label_1
_geom_angle_atom_site_label_2
_geom_angle_atom_site_label_3
_geom_angle
_geom_angle_site_symmetry_1
_geom_angle_site_symmetry_3
_geom_angle_publ_flag
O3 Dy1 Dy1 107.29(7) . 2_666 ?
O3 Dy1 O4 141.57(10) . 2_666 ?
O3 Dy1 O4 72.04(10) . . ?
O3 Dy1 O6 110.94(10) . 2_666 ?
O3 Dy1 O7 75.17(11) . . ?
O3 Dy1 O9 138.16(10) . . ?
O3 Dy1 O10 71.61(11) . . ?
O3 Dy1 N1 125.68(11) . 2_666 ?
O3 Dy1 N3 73.47(11) . 2_666 ?
O4 Dy1 Dy1 37.73(7) 2_666 2_666 ?
O4 Dy1 Dy1 37.42(7) . 2_666 ?
O4 Dy1 O4 75.15(11) 2_666 . ?
O4 Dy1 O6 76.15(10) 2_666 2_666 ?
O4 Dy1 O6 71.61(10) . 2_666 ?
O4 Dy1 O7 77.67(10) 2_666 . ?
O4 Dy1 O7 75.34(10) . . ?
O4 Dy1 O9 136.77(10) . . ?
O4 Dy1 O9 80.15(10) 2_666 . ?
O4 Dy1 O10 110.93(10) . . ?
O4 Dy1 O10 140.54(10) 2_666 . ?
O4 Dy1 N1 128.01(10) . 2_666 ?
O4 Dy1 N1 63.77(10) 2_666 2_666 ?
O4 Dy1 N3 139.56(11) . 2_666 ?
O4 Dy1 N3 124.91(11) 2_666 2_666 ?
O6 Dy1 Dy1 69.50(7) 2_666 2_666 ?
O6 Dy1 O9 68.32(10) 2_666 . ?
O6 Dy1 O10 69.79(11) 2_666 . ?
O6 Dy1 N1 123.12(11) 2_666 2_666 ?
O6 Dy1 N3 142.03(11) 2_666 2_666 ?
O7 Dy1 Dy1 72.88(7) . 2_666 ?
O7 Dy1 O6 141.97(10) . 2_666 ?
O7 Dy1 O9 132.68(10) . . ?
O7 Dy1 O10 141.71(11) . . ?
O7 Dy1 N1 66.21(11) . 2_666 ?
O7 Dy1 N3 75.98(11) . 2_666 ?
O9 Dy1 Dy1 110.72(7) . 2_666 ?
O9 Dy1 N1 66.52(10) . 2_666 ?
O9 Dy1 N3 83.60(11) . 2_666 ?
O10 Dy1 Dy1 135.36(8) . 2_666 ?
O10 Dy1 O9 69.30(10) . . ?
O10 Dy1 N1 120.99(11) . 2_666 ?
O10 Dy1 N3 76.78(11) . 2_666 ?
N1 Dy1 Dy1 96.43(7) 2_666 2_666 ?
N3 Dy1 Dy1 147.31(8) 2_666 2_666 ?
N3 Dy1 N1 61.44(11) 2_666 2_666 ?
C3 O1 H1 109.5 . . ?
C1 O3 Dy1 138.6(3) . . ?
Dy1 O4 Dy1 104.85(11) 2_666 . ?
C7 O4 Dy1 124.3(2) . 2_666 ?
C7 O4 Dy1 127.5(2) . . ?
C16 O5 H5 109.5 . . ?
C10 O6 Dy1 139.4(3) . 2_666 ?
C10 O7 Dy1 134.0(3) . . ?
C12 O8 H8 109.5 . . ?
Dy1 O9 H9A 111.6 . . ?
Dy1 O9 H9B 126.2 . . ?
H9A O9 H9B 121.6 . . ?
Dy1 O10 H10A 116.6 . . ?
Dy1 O10 H10B 130.4 . . ?
H10A O10 H10B 112.2 . . ?
N2 N1 Dy1 124.9(3) . 2_666 ?
N2 N1 C6 118.3(4) . . ?
C6 N1 Dy1 116.7(3) . 2_666 ?
N1 N2 C8 109.9(3) . . ?
C8 N3 Dy1 119.2(3) . 2_666 ?
C9 N3 Dy1 137.2(3) . 2_666 ?
C9 N3 C8 102.9(4) . . ?
C8 N4 N5 102.3(3) . . ?
N4 N5 H5A 124.9 . . ?
C9 N5 N4 110.2(3) . . ?
C9 N5 H5A 124.9 . . ?
O2 C1 C2 115.8(4) . . ?
O3 C1 O2 122.5(4) . . ?
O3 C1 C2 121.7(4) . . ?
C3 C2 C1 119.4(4) . . ?
C3 C2 C7 119.3(4) . . ?
C7 C2 C1 121.3(4) . . ?
O1 C3 C2 121.8(4) . . ?
O1 C3 C4 116.5(4) . . ?
C2 C3 C4 121.7(4) . . ?
C3 C4 H4 120.3 . . ?
C5 C4 C3 119.4(4) . . ?
C5 C4 H4 120.3 . . ?
C4 C5 H5B 119.6 . . ?
C4 C5 C6 120.7(4) . . ?
C6 C5 H5B 119.6 . . ?
N1 C6 C5 124.5(4) . . ?
N1 C6 C7 114.2(4) . . ?
C5 C6 C7 121.3(4) . . ?
O4 C7 C2 123.7(4) . . ?
O4 C7 C6 119.0(4) . . ?
C2 C7 C6 117.3(4) . . ?
N3 C8 N2 124.1(4) . . ?
N4 C8 N2 121.3(4) . . ?
N4 C8 N3 114.6(4) . . ?
N3 C9 N5 110.0(4) . . ?
N3 C9 H9 125.0 . . ?
N5 C9 H9 125.0 . . ?
O6 C10 O7 123.0(4) . . ?
O6 C10 C11 118.6(4) . . ?
O7 C10 C11 118.4(4) . . ?
C12 C11 C10 121.0(4) . . ?
C12 C11 C16 118.2(4) . . ?
C16 C11 C10 120.9(4) . . ?
O8 C12 C11 120.9(4) . . ?
O8 C12 C13 118.0(4) . . ?
C13 C12 C11 121.0(5) . . ?
C12 C13 H13 120.5 . . ?
C14 C13 C12 119.0(5) . . ?
C14 C13 H13 120.5 . . ?
C13 C14 H14 118.9 . . ?
C15 C14 C13 122.1(4) . . ?
C15 C14 H14 118.9 . . ?
C14 C15 H15 120.7 . . ?
C14 C15 C16 118.6(5) . . ?
C16 C15 H15 120.7 . . ?
O5 C16 C11 121.7(4) . . ?
O5 C16 C15 117.2(4) . . ?
C15 C16 C11 121.1(5) . . ?
H11A O11 H11B 109.4 . . ?
H12A O12 H12B 107.7 . . ?
H13A O13 H13B 112.5 . . ?
H17A C17 H17B 109.5 . . ?
H17A C17 H17C 109.5 . . ?
H17B C17 H17C 109.5 . . ?
C18 C17 H17A 109.5 . . ?
C18 C17 H17B 109.5 . . ?
C18 C17 H17C 109.5 . . ?
N6 C18 C17 179.2(10) . . ?

loop_
_geom_bond_atom_site_label_1
_geom_bond_atom_site_label_2
_geom_bond_distance
_geom_bond_site_symmetry_2
_geom_bond_publ_flag
Dy1 Dy1 3.7652(4) 2_666 ?
Dy1 O3 2.300(3) . ?
Dy1 O4 2.384(3) . ?
Dy1 O4 2.367(3) 2_666 ?
Dy1 O6 2.396(3) 2_666 ?
Dy1 O7 2.394(3) . ?
Dy1 O9 2.446(3) . ?
Dy1 O10 2.435(3) . ?
Dy1 N1 2.602(4) 2_666 ?
Dy1 N3 2.484(3) 2_666 ?
O1 H1 0.8200 . ?
O1 C3 1.330(5) . ?
O2 C1 1.279(5) . ?
O3 C1 1.247(5) . ?
O4 C7 1.311(5) . ?
O5 H5 0.8200 . ?
O5 C16 1.365(6) . ?
O6 C10 1.267(5) . ?
O7 C10 1.273(5) . ?
O8 H8 0.8200 . ?
O8 C12 1.365(6) . ?
O9 H9A 0.8502 . ?
O9 H9B 0.7880 . ?
O10 H10A 0.8510 . ?
O10 H10B 0.8121 . ?
N1 N2 1.297(5) . ?
N1 C6 1.360(5) . ?
N2 C8 1.392(5) . ?
N3 C8 1.359(5) . ?
N3 C9 1.325(6) . ?
N4 N5 1.356(5) . ?
N4 C8 1.322(5) . ?
N5 H5A 0.8600 . ?
N5 C9 1.335(6) . ?
C1 C2 1.492(6) . ?
C2 C3 1.406(6) . ?
C2 C7 1.434(6) . ?
C3 C4 1.419(6) . ?
C4 H4 0.9300 . ?
C4 C5 1.362(6) . ?
C5 H5B 0.9300 . ?
C5 C6 1.414(6) . ?
C6 C7 1.436(6) . ?
C9 H9 0.9300 . ?
C10 C11 1.481(6) . ?
C11 C12 1.401(7) . ?
C11 C16 1.406(7) . ?
C12 C13 1.389(7) . ?
C13 H13 0.9300 . ?
C13 C14 1.387(8) . ?
C14 H14 0.9300 . ?
C14 C15 1.373(8) . ?
C15 H15 0.9300 . ?
C15 C16 1.399(7) . ?
O11 H11A 0.8499 . ?
O11 H11B 0.8505 . ?
O12 H12A 0.8449 . ?
O12 H12B 0.8891 . ?
O13 H13A 0.8500 . ?
O13 H13B 0.8342 . ?
N6 C18 1.115(9) . ?
C17 H17A 0.9600 . ?
C17 H17B 0.9600 . ?
C17 H17C 0.9600 . ?
C17 C18 1.451(10) . ?

loop_
_geom_torsion_atom_site_label_1
_geom_torsion_atom_site_label_2
_geom_torsion_atom_site_label_3
_geom_torsion_atom_site_label_4
_geom_torsion
_geom_torsion_site_symmetry_1
_geom_torsion_site_symmetry_2
_geom_torsion_site_symmetry_3
_geom_torsion_site_symmetry_4
_geom_torsion_publ_flag
Dy1 O3 C1 O2 -175.1(3) . . . . ?
Dy1 O3 C1 C2 3.0(7) . . . . ?
Dy1 O4 C7 C2 -39.6(5) . . . . ?
Dy1 O4 C7 C2 164.5(3) 2_666 . . . ?
Dy1 O4 C7 C6 140.9(3) . . . . ?
Dy1 O4 C7 C6 -15.0(5) 2_666 . . . ?
Dy1 O6 C10 O7 -12.1(7) 2_666 . . . ?
Dy1 O6 C10 C11 169.1(3) 2_666 . . . ?
Dy1 O7 C10 O6 -1.5(6) . . . . ?
Dy1 O7 C10 C11 177.3(3) . . . . ?
Dy1 N1 N2 C8 -1.2(4) 2_666 . . . ?
Dy1 N1 C6 C5 -170.6(3) 2_666 . . . ?
Dy1 N1 C6 C7 7.6(4) 2_666 . . . ?
Dy1 N3 C8 N2 -8.0(5) 2_666 . . . ?
Dy1 N3 C8 N4 172.2(3) 2_666 . . . ?
Dy1 N3 C9 N5 -170.1(3) 2_666 . . . ?
O1 C3 C4 C5 -175.8(4) . . . . ?
O2 C1 C2 C3 15.3(6) . . . . ?
O2 C1 C2 C7 -163.2(4) . . . . ?
O3 C1 C2 C3 -162.9(4) . . . . ?
O3 C1 C2 C7 18.6(6) . . . . ?
O6 C10 C11 C12 174.4(4) . . . . ?
O6 C10 C11 C16 -5.4(6) . . . . ?
O7 C10 C11 C12 -4.5(6) . . . . ?
O7 C10 C11 C16 175.7(4) . . . . ?
O8 C12 C13 C14 180.0(5) . . . . ?
N1 N2 C8 N3 6.0(5) . . . . ?
N1 N2 C8 N4 -174.3(4) . . . . ?
N1 C6 C7 O4 3.5(5) . . . . ?
N1 C6 C7 C2 -176.0(3) . . . . ?
N2 N1 C6 C5 7.0(6) . . . . ?
N2 N1 C6 C7 -174.8(3) . . . . ?
N4 N5 C9 N3 0.5(5) . . . . ?
N5 N4 C8 N2 -179.7(4) . . . . ?
N5 N4 C8 N3 0.1(5) . . . . ?
C1 C2 C3 O1 -3.3(6) . . . . ?
C1 C2 C3 C4 175.3(4) . . . . ?
C1 C2 C7 O4 1.3(6) . . . . ?
C1 C2 C7 C6 -179.3(4) . . . . ?
C2 C3 C4 C5 5.5(7) . . . . ?
C3 C2 C7 O4 -177.1(4) . . . . ?
C3 C2 C7 C6 2.3(6) . . . . ?
C3 C4 C5 C6 -0.8(7) . . . . ?
C4 C5 C6 N1 175.0(4) . . . . ?
C4 C5 C6 C7 -3.1(6) . . . . ?
C5 C6 C7 O4 -178.3(4) . . . . ?
C5 C6 C7 C2 2.2(6) . . . . ?
C6 N1 N2 C8 -178.6(3) . . . . ?
C7 C2 C3 O1 175.1(4) . . . . ?
C7 C2 C3 C4 -6.2(6) . . . . ?
C8 N3 C9 N5 -0.4(5) . . . . ?
C8 N4 N5 C9 -0.3(4) . . . . ?
C9 N3 C8 N2 179.9(4) . . . . ?
C9 N3 C8 N4 0.2(5) . . . . ?
C10 C11 C12 O8 -0.6(7) . . . . ?
C10 C11 C12 C13 -179.1(5) . . . . ?
C10 C11 C16 O5 0.8(7) . . . . ?
C10 C11 C16 C15 -179.8(4) . . . . ?
C11 C12 C13 C14 -1.4(8) . . . . ?
C12 C11 C16 O5 -178.9(4) . . . . ?
C12 C11 C16 C15 0.5(7) . . . . ?
C12 C13 C14 C15 1.2(9) . . . . ?
C13 C14 C15 C16 -0.1(8) . . . . ?
C14 C15 C16 O5 178.7(5) . . . . ?
C14 C15 C16 C11 -0.8(8) . . . . ?
C16 C11 C12 O8 179.2(5) . . . . ?
C16 C11 C12 C13 0.6(7) . . . . ?

loop_
_exptl_oxdiff_crystal_face_indexfrac_h
_exptl_oxdiff_crystal_face_indexfrac_k
_exptl_oxdiff_crystal_face_indexfrac_l
_exptl_oxdiff_crystal_face_x
_exptl_oxdiff_crystal_face_y
_exptl_oxdiff_crystal_face_z
-1.5327 -6.2844 0.8443 -0.0194 -0.0894 0.9958
-0.5115 -3.2933 7.3843 0.6166 0.6507 0.4432
1.3483 0.4307 6.9320 0.7401 0.6306 -0.2337
-0.4429 0.2200 -7.4136 -0.6872 -0.7235 0.0657
-0.1950 0.1513 7.3930 0.6083 0.7916 -0.0586
5.5288 -0.1026 2.4569 0.8380 -0.2028 -0.5066
0.6499 -7.1757 2.8975 0.4151 -0.0978 0.9045
-3.2393 -2.9258 5.9010 0.1759 0.7378 0.6517
-4.9421 -2.0116 -1.4580 -0.6584 0.1567 0.7361
-4.4778 5.5485 -3.9679 -0.9192 0.2220 -0.3253
2.8994 5.2276 -0.5980 0.2091 -0.0480 -0.9767
1.6538 6.2417 -1.1279 0.0094 0.0479 -0.9988
2.9142 4.6061 -4.5599 -0.1199 -0.4909 -0.8629
-2.3554 2.4898 6.1990 0.2308 0.9572 -0.1745
2.3503 -2.5172 -6.1852 -0.2299 -0.9567 0.1786
0.1808 -5.8182 -2.7390 -0.1378 -0.5797 0.8031
-5.9355 -0.0672 -0.4652 -0.7115 0.4350 0.5519
4.9427 -4.7868 3.9062 0.9567 -0.2298 0.1789
